data_1010613
loop_
_publ_author_name
'Helwig, G V'

_publ_section_title
;
The structure of potassium dithionate K~2~ S~2~ O~6~ and the
measurement of the integrated reflection from a small
crystal
;
_journal_coden_ASTM ZEKGAX
_journal_name_full
;
Zeitschrift fuer Kristallographie, Kristallgeometrie, Kristallphysik,
Kristallchemie (-144,1977)
;
_journal_page_first 485
_journal_page_last 492
_journal_volume 83
_journal_year 1932
_chemical_formula_structural 'K2 S2 O6'
_chemical_formula_sum 'K2 O6 S2'
_chemical_name_systematic 'Potassium dithionate'
_space_group_IT_number 150
_symmetry_cell_setting trigonal
_symmetry_Int_Tables_number 150
_symmetry_space_group_name_Hall 'P 3 2"'
_symmetry_space_group_name_H-M 'P 3 2 1'
_cell_angle_alpha 90
_cell_angle_beta 90
_cell_angle_gamma 120
_cell_formula_units_Z 3
_cell_length_a 9.82
_cell_length_b 9.82
_cell_length_c 6.36
_cell_volume 531.1
_cod_database_code 1010613

loop_
_symmetry_equiv_pos_as_xyz
x,y,z
-y,x-y,z
y-x,-x,z
y,x,-z
-x,y-x,-z
x-y,-y,-z

loop_
_atom_site_label
_atom_site_type_symbol
_atom_site_symmetry_multiplicity
_atom_site_Wyckoff_symbol
_atom_site_fract_x
_atom_site_fract_y
_atom_site_fract_z
_atom_site_occupancy
_atom_site_attached_hydrogens
_atom_site_calc_flag
O1 O2- 6 g 0.18 0.09 0.22 1. 0 d
O2 O2- 6 g 0.48 0.24 0.65 1. 0 d
O3 O2- 6 g 0.58 0.42 0.21 1. 0 d
K1 K1+ 3 f 0.31 0. 0.5 1. 0 d
K2 K1+ 3 e 0.39 0.39 0. 1. 0 d
S1 S5+ 2 c 0. 0. 0.16 1. 0 d
S2 S5+ 2 d 0.6667 0.3333 0.27 1. 0 d
S3 S5+ 2 d 0.6667 0.3333 0.59 1. 0 d

loop_
_atom_type_symbol
_atom_type_oxidation_number
O2- -2.000
K1+ 1.000
S5+ 5.000
